data_4078444
loop_
_publ_author_name
'Zirakzadeh, Afrooz'
'Schuecker, Raffael'
'Gorgas, Nikolaus'
'Mereiter, Kurt'
'Spindler, Felix'
'Weissensteiner, Walter'

_publ_section_title
;
 Ruthenium Complexes of Phosphino-Substituted Ferrocenyloxazolines in the
 Asymmetric Hydrogenation and Transfer Hydrogenation of Ketones: A
 Comparison
;
_journal_issue 11
_journal_name_full Organometallics
_journal_page_first 4241
_journal_paper_doi 10.1021/om300188g
_journal_volume 31
_journal_year 2012
_chemical_absolute_configuration rmad
_chemical_formula_moiety 'C50 H50 Cl2 Fe N2 O P2 Ru, C H2 Cl2'
_chemical_formula_sum 'C51 H52 Cl4 Fe N2 O P2 Ru'
_chemical_formula_weight 1069.61
_chemical_name_common 'RRR50-1605 (R,R~Ox~,R~Fc~)-22.CH2Cl2'
_chemical_name_systematic
; 
Dichloro(acetonitrile)[(4R,1'R,R~Fc~))-2-[4,5-dihydro-4-(1-methylethyl)
oxazol-2-yl-\kN)-1-[1-(diphenylphosphino)ethyl-\kP]-ferrocene]
triphenylphosphine ruthenium dichloromethane solvate
;
_space_group_IT_number 1
_symmetry_cell_setting triclinic
_symmetry_space_group_name_Hall 'P 1'
_symmetry_space_group_name_H-M 'P 1'
_atom_sites_solution_hydrogens geom
_atom_sites_solution_primary direct
_atom_sites_solution_secondary difmap
_audit_creation_method SHELXL-97
_cell_angle_alpha 105.215(4)
_cell_angle_beta 96.050(4)
_cell_angle_gamma 115.719(2)
_cell_formula_units_Z 1
_cell_length_a 10.0952(6)
_cell_length_b 11.0657(6)
_cell_length_c 12.6518(12)
_cell_measurement_reflns_used 9659
_cell_measurement_temperature 100(2)
_cell_measurement_theta_max 30.12
_cell_measurement_theta_min 2.26
_cell_volume 1188.96(16)
_computing_cell_refinement 'Bruker SAINT'
_computing_data_collection 'Bruker APEX2'
_computing_data_reduction 'Bruker SAINT'
_computing_molecular_graphics 'Bruker SHELXTL'
_computing_publication_material 'Bruker SHELXTL'
_computing_structure_refinement 'SHELXL-97 (Sheldrick, 2008)'
_computing_structure_solution 'SHELXS-97 (Sheldrick, 2008)'
_diffrn_ambient_temperature 100(2)
_diffrn_measured_fraction_theta_full 0.996
_diffrn_measured_fraction_theta_max 0.996
_diffrn_measurement_device_type 'Bruker APEX-II CCD'
_diffrn_measurement_method '\f and \w scans'
_diffrn_radiation_monochromator graphite
_diffrn_radiation_source 'fine-focus sealed tube'
_diffrn_radiation_type MoK\a
_diffrn_radiation_wavelength 0.71073
_diffrn_reflns_av_R_equivalents 0.0508
_diffrn_reflns_av_sigmaI/netI 0.0551
_diffrn_reflns_limit_h_max 14
_diffrn_reflns_limit_h_min -14
_diffrn_reflns_limit_k_max 15
_diffrn_reflns_limit_k_min -15
_diffrn_reflns_limit_l_max 17
_diffrn_reflns_limit_l_min -17
_diffrn_reflns_number 36346
_diffrn_reflns_theta_full 30.00
_diffrn_reflns_theta_max 30.00
_diffrn_reflns_theta_min 2.18
_exptl_absorpt_coefficient_mu 0.955
_exptl_absorpt_correction_T_max 0.92
_exptl_absorpt_correction_T_min 0.74
_exptl_absorpt_correction_type multi-scan
_exptl_absorpt_process_details SADABS
_exptl_crystal_colour orange
_exptl_crystal_density_diffrn 1.494
_exptl_crystal_density_method 'not measured'
_exptl_crystal_description plate
_exptl_crystal_F_000 548
_exptl_crystal_size_max 0.55
_exptl_crystal_size_mid 0.29
_exptl_crystal_size_min 0.10
_refine_diff_density_max 2.451
_refine_diff_density_min -1.411
_refine_diff_density_rms 0.110
_refine_ls_abs_structure_details 'Flack H D (1983), 6645 Friedel pairs.'
_refine_ls_abs_structure_Flack -0.012(13)
_refine_ls_extinction_method none
_refine_ls_goodness_of_fit_ref 1.031
_refine_ls_hydrogen_treatment constr
_refine_ls_matrix_type full
_refine_ls_number_parameters 563
_refine_ls_number_reflns 13554
_refine_ls_number_restraints 3
_refine_ls_restrained_S_all 1.031
_refine_ls_R_factor_all 0.0424
_refine_ls_R_factor_gt 0.0414
_refine_ls_shift/su_max 0.001
_refine_ls_shift/su_mean 0.000
_refine_ls_structure_factor_coef Fsqd
_refine_ls_weighting_details 'calc w=1/[\s^2^(Fo^2^)+(0.0739P)^2^+0.6292P] where P=(Fo^2^+2Fc^2^)/3'
_refine_ls_weighting_scheme calc
_refine_ls_wR_factor_gt 0.1064
_refine_ls_wR_factor_ref 0.1075
_reflns_number_gt 13243
_reflns_number_total 13554
_reflns_threshold_expression >2sigma(I)
_cod_data_source_file om300188g_si_002.cif
_cod_data_source_block RRR50-1605
_cod_depositor_comments
;
The following automatic conversions were performed:

'_symmetry_cell_setting' value 'Triclinic' changed to 'triclinic'
according to /home/saulius/struct/CIF-dictionaries/cif_core.dic
dictionary named 'cif_core.dic' version 2.4.1 from 2010-06-29.

Automatic conversion script
Id: cif_fix_values 1891 2012-01-12 08:04:46Z andrius 
;
_cod_original_cell_volume 1188.96(15)
_cod_original_sg_symbol_H-M P1
_cod_database_code 4078444

loop_
_symmetry_equiv_pos_as_xyz
'x, y, z'

loop_
_atom_site_label
_atom_site_type_symbol
_atom_site_fract_x
_atom_site_fract_y
_atom_site_fract_z
_atom_site_U_iso_or_equiv
_atom_site_adp_type
_atom_site_occupancy
_atom_site_symmetry_multiplicity
_atom_site_calc_flag
_atom_site_refinement_flags
Ru1 Ru 0.500000(12) 0.500000(12) 0.500000(11) 0.01272(5) Uani 1 1 d .
Fe1 Fe -0.01424(4) 0.27446(4) 0.15974(3) 0.01755(9) Uani 1 1 d .
Cl1 Cl 0.42410(8) 0.33637(7) 0.61002(6) 0.02041(13) Uani 1 1 d .
Cl2 Cl 0.71565(7) 0.46545(7) 0.46985(6) 0.01754(12) Uani 1 1 d .
P1 P 0.49914(8) 0.63044(7) 0.38637(6) 0.01348(12) Uani 1 1 d .
P2 P 0.66947(8) 0.68389(8) 0.66218(6) 0.01425(13) Uani 1 1 d .
O1 O 0.1349(2) 0.0930(2) 0.28705(19) 0.0199(4) Uani 1 1 d .
N1 N 0.3582(3) 0.2978(3) 0.3601(2) 0.0144(4) Uani 1 1 d .
N2 N 0.3195(3) 0.5149(3) 0.5409(2) 0.0188(5) Uani 1 1 d .
C1 C 0.1765(3) 0.4383(3) 0.2818(2) 0.0157(5) Uani 1 1 d .
C2 C 0.1257(3) 0.3084(3) 0.3060(2) 0.0162(5) Uani 1 1 d .
C3 C -0.0279(3) 0.2606(3) 0.3163(2) 0.0195(5) Uani 1 1 d .
H3 H -0.0893 0.1764 0.3311 0.023 Uiso 1 1 calc R
C4 C -0.0714(3) 0.3628(3) 0.3001(3) 0.0220(5) Uani 1 1 d .
H4 H -0.1662 0.3597 0.3042 0.026 Uiso 1 1 calc R
C5 C 0.0526(3) 0.4701(3) 0.2769(3) 0.0212(5) Uani 1 1 d .
H5 H 0.0532 0.5495 0.2609 0.025 Uiso 1 1 calc R
C6 C 0.0495(4) 0.2413(5) 0.0116(3) 0.0351(8) Uani 1 1 d .
H6 H 0.1501 0.2859 0.0030 0.042 Uiso 1 1 calc R
C7 C -0.0215(4) 0.1111(4) 0.0322(3) 0.0304(7) Uani 1 1 d .
H7 H 0.0235 0.0534 0.0405 0.036 Uiso 1 1 calc R
C8 C -0.1719(4) 0.0813(4) 0.0385(3) 0.0269(7) Uani 1 1 d .
H8 H -0.2447 0.0002 0.0514 0.032 Uiso 1 1 calc R
C9 C -0.1942(4) 0.1943(4) 0.0221(3) 0.0292(7) Uani 1 1 d .
H9 H -0.2844 0.2020 0.0222 0.035 Uiso 1 1 calc R
C10 C -0.0571(5) 0.2938(4) 0.0057(3) 0.0340(8) Uani 1 1 d .
H10 H -0.0395 0.3799 -0.0069 0.041 Uiso 1 1 calc R
C11 C 0.3284(3) 0.5227(3) 0.2590(2) 0.0159(5) Uani 1 1 d .
H11 H 0.3491 0.4498 0.2092 0.019 Uiso 1 1 calc R
C12 C 0.3172(4) 0.6128(4) 0.1886(3) 0.0230(6) Uani 1 1 d .
H12A H 0.2379 0.5506 0.1180 0.035 Uiso 1 1 calc R
H12B H 0.4149 0.6617 0.1711 0.035 Uiso 1 1 calc R
H12C H 0.2916 0.6837 0.2316 0.035 Uiso 1 1 calc R
C13 C 0.2133(3) 0.2370(3) 0.3201(2) 0.0162(5) Uani 1 1 d .
C14 C 0.3974(3) 0.1797(3) 0.3456(2) 0.0159(5) Uani 1 1 d .
H14 H 0.4675 0.1988 0.4171 0.019 Uiso 1 1 calc R
C15 C 0.2425(3) 0.0510(3) 0.3281(3) 0.0207(5) Uani 1 1 d .
H15A H 0.2309 -0.0364 0.2718 0.025 Uiso 1 1 calc R
H15B H 0.2290 0.0338 0.4002 0.025 Uiso 1 1 calc R
C16 C 0.4803(4) 0.7889(3) 0.4527(2) 0.0199(5) Uani 1 1 d .
C17 C 0.3379(4) 0.7687(4) 0.4677(3) 0.0239(6) Uani 1 1 d .
H17 H 0.2530 0.6754 0.4373 0.029 Uiso 1 1 calc R
C18 C 0.3179(5) 0.8826(5) 0.5261(3) 0.0339(8) Uani 1 1 d .
H18 H 0.2206 0.8663 0.5368 0.041 Uiso 1 1 calc R
C19 C 0.4403(6) 1.0199(4) 0.5688(3) 0.0371(9) Uani 1 1 d .
H19 H 0.4269 1.0980 0.6081 0.045 Uiso 1 1 calc R
C20 C 0.5803(5) 1.0423(4) 0.5540(3) 0.0316(7) Uani 1 1 d .
H20 H 0.6637 1.1365 0.5826 0.038 Uiso 1 1 calc R
C21 C 0.6025(4) 0.9289(3) 0.4977(3) 0.0230(6) Uani 1 1 d .
H21 H 0.7010 0.9463 0.4896 0.028 Uiso 1 1 calc R
C22 C 0.6433(3) 0.6840(3) 0.3054(2) 0.0173(5) Uani 1 1 d .
C23 C 0.6949(4) 0.8087(3) 0.2773(3) 0.0224(6) Uani 1 1 d .
H23 H 0.6600 0.8753 0.3044 0.027 Uiso 1 1 calc R
C24 C 0.7971(4) 0.8346(4) 0.2097(3) 0.0284(7) Uani 1 1 d .
H24 H 0.8346 0.9206 0.1931 0.034 Uiso 1 1 calc R
C25 C 0.8446(4) 0.7363(5) 0.1666(3) 0.0312(7) Uani 1 1 d .
H25 H 0.9138 0.7546 0.1201 0.037 Uiso 1 1 calc R
C26 C 0.7915(4) 0.6106(4) 0.1910(3) 0.0286(7) Uani 1 1 d .
H26 H 0.8236 0.5426 0.1608 0.034 Uiso 1 1 calc R
C27 C 0.6906(4) 0.5849(4) 0.2603(3) 0.0223(6) Uani 1 1 d .
H27 H 0.6539 0.4989 0.2769 0.027 Uiso 1 1 calc R
C28 C 0.5782(3) 0.7364(3) 0.7694(2) 0.0172(5) Uani 1 1 d .
C29 C 0.5676(4) 0.6844(4) 0.8599(3) 0.0232(6) Uani 1 1 d .
H29 H 0.6148 0.6285 0.8685 0.028 Uiso 1 1 calc R
C30 C 0.4873(4) 0.7150(5) 0.9377(3) 0.0316(7) Uani 1 1 d .
H30 H 0.4795 0.6792 0.9986 0.038 Uiso 1 1 calc R
C31 C 0.4196(4) 0.7974(4) 0.9254(3) 0.0313(7) Uani 1 1 d .
H31 H 0.3669 0.8196 0.9789 0.038 Uiso 1 1 calc R
C32 C 0.4285(4) 0.8482(4) 0.8347(3) 0.0298(7) Uani 1 1 d .
H32 H 0.3810 0.9040 0.8261 0.036 Uiso 1 1 calc R
C33 C 0.5072(4) 0.8167(4) 0.7569(3) 0.0243(6) Uani 1 1 d .
H33 H 0.5123 0.8504 0.6948 0.029 Uiso 1 1 calc R
C34 C 0.8049(3) 0.8524(3) 0.6486(2) 0.0183(5) Uani 1 1 d .
C35 C 0.8406(4) 0.9878(3) 0.7199(2) 0.0211(5) Uani 1 1 d .
H35 H 0.7936 0.9970 0.7806 0.025 Uiso 1 1 calc R
C36 C 0.9446(4) 1.1095(3) 0.7030(3) 0.0272(6) Uani 1 1 d .
H36 H 0.9687 1.2013 0.7524 0.033 Uiso 1 1 calc R
C37 C 1.0137(4) 1.0974(4) 0.6140(3) 0.0295(7) Uani 1 1 d .
H37 H 1.0824 1.1805 0.6010 0.035 Uiso 1 1 calc R
C38 C 0.9810(4) 0.9624(4) 0.5440(3) 0.0260(6) Uani 1 1 d .
H38 H 1.0298 0.9535 0.4844 0.031 Uiso 1 1 calc R
C39 C 0.8778(4) 0.8412(3) 0.5609(3) 0.0212(5) Uani 1 1 d .
H39 H 0.8561 0.7496 0.5127 0.025 Uiso 1 1 calc R
C40 C 0.8043(3) 0.6526(3) 0.7472(2) 0.0162(5) Uani 1 1 d .
C41 C 0.7814(4) 0.5164(3) 0.7407(3) 0.0229(6) Uani 1 1 d .
H41 H 0.6979 0.4344 0.6853 0.027 Uiso 1 1 calc R
C42 C 0.8799(4) 0.4997(4) 0.8147(3) 0.0257(6) Uani 1 1 d .
H42 H 0.8614 0.4065 0.8106 0.031 Uiso 1 1 calc R
C43 C 1.0044(4) 0.6182(4) 0.8940(3) 0.0272(6) Uani 1 1 d .
H43 H 1.0720 0.6069 0.9438 0.033 Uiso 1 1 calc R
C44 C 1.0293(4) 0.7540(4) 0.8998(3) 0.0300(7) Uani 1 1 d .
H44 H 1.1146 0.8357 0.9539 0.036 Uiso 1 1 calc R
C45 C 0.9316(4) 0.7713(4) 0.8278(3) 0.0258(6) Uani 1 1 d .
H45 H 0.9506 0.8649 0.8329 0.031 Uiso 1 1 calc R
C46 C 0.4735(3) 0.1650(3) 0.2467(2) 0.0165(5) Uani 1 1 d .
H46 H 0.5614 0.2609 0.2601 0.020 Uiso 1 1 calc R
C47 C 0.3673(4) 0.1191(4) 0.1313(3) 0.0254(6) Uani 1 1 d .
H47A H 0.4182 0.1029 0.0714 0.038 Uiso 1 1 calc R
H47B H 0.3417 0.1944 0.1290 0.038 Uiso 1 1 calc R
H47C H 0.2742 0.0307 0.1198 0.038 Uiso 1 1 calc R
C48 C 0.5367(4) 0.0621(3) 0.2482(3) 0.0240(6) Uani 1 1 d .
H48A H 0.4528 -0.0334 0.2343 0.036 Uiso 1 1 calc R
H48B H 0.6063 0.0957 0.3222 0.036 Uiso 1 1 calc R
H48C H 0.5915 0.0582 0.1890 0.036 Uiso 1 1 calc R
C49 C 0.2196(4) 0.5181(4) 0.5725(3) 0.0244(6) Uani 1 1 d .
C50 C 0.0896(5) 0.5239(6) 0.6115(4) 0.0414(10) Uani 1 1 d .
H50A H 0.0355 0.5479 0.5584 0.062 Uiso 1 1 calc R
H50B H 0.1261 0.5970 0.6868 0.062 Uiso 1 1 calc R
H50C H 0.0205 0.4307 0.6152 0.062 Uiso 1 1 calc R
C51 C 0.3515(10) 0.2789(8) 0.8509(5) 0.077(2) Uani 1 1 d .
H51A H 0.2709 0.3065 0.8427 0.093 Uiso 1 1 calc R
H51B H 0.4042 0.2950 0.7902 0.093 Uiso 1 1 calc R
Cl3 Cl 0.26873(15) 0.09936(14) 0.83431(10) 0.0481(3) Uani 1 1 d .
Cl4 Cl 0.4823(2) 0.38795(16) 0.98313(12) 0.0762(6) Uani 1 1 d .

loop_
_atom_site_aniso_label
_atom_site_aniso_U_11
_atom_site_aniso_U_22
_atom_site_aniso_U_33
_atom_site_aniso_U_23
_atom_site_aniso_U_13
_atom_site_aniso_U_12
Ru1 0.01209(9) 0.01239(9) 0.01384(8) 0.00473(6) 0.00386(6) 0.00576(7)
Fe1 0.01264(17) 0.01988(19) 0.01684(18) 0.00500(15) 0.00194(14) 0.00615(15)
Cl1 0.0242(3) 0.0188(3) 0.0197(3) 0.0091(2) 0.0074(2) 0.0098(3)
Cl2 0.0149(3) 0.0188(3) 0.0181(3) 0.0039(2) 0.0036(2) 0.0088(2)
P1 0.0128(3) 0.0124(3) 0.0152(3) 0.0049(2) 0.0037(2) 0.0059(2)
P2 0.0132(3) 0.0139(3) 0.0141(3) 0.0041(2) 0.0035(2) 0.0056(2)
O1 0.0149(9) 0.0134(9) 0.0262(10) 0.0056(8) 0.0039(8) 0.0035(7)
N1 0.0140(10) 0.0122(10) 0.0164(10) 0.0041(8) 0.0042(8) 0.0063(8)
N2 0.0169(11) 0.0217(11) 0.0162(10) 0.0068(9) 0.0047(8) 0.0078(9)
C1 0.0111(11) 0.0149(11) 0.0169(11) 0.0030(9) 0.0015(9) 0.0045(9)
C2 0.0111(11) 0.0157(11) 0.0187(12) 0.0055(9) 0.0028(9) 0.0043(9)
C3 0.0152(12) 0.0204(13) 0.0194(12) 0.0052(10) 0.0044(9) 0.0065(10)
C4 0.0134(11) 0.0256(14) 0.0255(13) 0.0049(11) 0.0052(10) 0.0102(11)
C5 0.0182(12) 0.0229(13) 0.0238(13) 0.0060(11) 0.0032(10) 0.0125(11)
C6 0.0252(15) 0.042(2) 0.0188(14) 0.0031(13) 0.0072(12) 0.0037(15)
C7 0.0315(17) 0.0345(18) 0.0197(13) -0.0008(12) 0.0003(12) 0.0182(15)
C8 0.0221(14) 0.0217(14) 0.0232(14) 0.0033(12) -0.0021(11) 0.0030(12)
C9 0.0237(15) 0.0314(17) 0.0252(15) 0.0053(13) -0.0047(12) 0.0118(13)
C10 0.0393(19) 0.0296(17) 0.0208(15) 0.0093(13) -0.0032(13) 0.0083(15)
C11 0.0146(11) 0.0163(11) 0.0164(11) 0.0061(9) 0.0043(9) 0.0068(10)
C12 0.0210(13) 0.0237(14) 0.0216(13) 0.0122(11) 0.0023(10) 0.0067(11)
C13 0.0134(11) 0.0125(11) 0.0183(11) 0.0044(9) 0.0043(9) 0.0030(9)
C14 0.0176(11) 0.0147(11) 0.0167(11) 0.0057(9) 0.0055(9) 0.0086(10)
C15 0.0177(12) 0.0165(12) 0.0278(14) 0.0102(10) 0.0070(11) 0.0065(10)
C16 0.0247(13) 0.0189(12) 0.0176(12) 0.0054(10) 0.0022(10) 0.0130(11)
C17 0.0270(14) 0.0272(15) 0.0217(13) 0.0069(11) 0.0042(11) 0.0179(13)
C18 0.047(2) 0.042(2) 0.0294(16) 0.0101(15) 0.0079(15) 0.0374(19)
C19 0.068(3) 0.0307(18) 0.0253(15) 0.0056(13) 0.0058(16) 0.038(2)
C20 0.050(2) 0.0198(14) 0.0241(14) 0.0067(12) 0.0028(14) 0.0180(14)
C21 0.0315(15) 0.0157(12) 0.0181(12) 0.0053(10) 0.0002(11) 0.0100(11)
C22 0.0141(11) 0.0166(11) 0.0186(11) 0.0086(9) 0.0033(9) 0.0038(9)
C23 0.0214(13) 0.0199(13) 0.0218(13) 0.0098(10) 0.0037(11) 0.0053(11)
C24 0.0175(13) 0.0298(16) 0.0280(15) 0.0161(13) 0.0036(11) -0.0001(12)
C25 0.0192(14) 0.044(2) 0.0289(16) 0.0183(15) 0.0114(12) 0.0096(14)
C26 0.0256(15) 0.0432(19) 0.0260(15) 0.0172(14) 0.0137(12) 0.0196(14)
C27 0.0223(13) 0.0271(15) 0.0236(13) 0.0119(11) 0.0108(11) 0.0141(12)
C28 0.0146(11) 0.0168(12) 0.0174(11) 0.0038(9) 0.0049(9) 0.0062(10)
C29 0.0241(14) 0.0253(14) 0.0225(13) 0.0091(11) 0.0104(11) 0.0124(12)
C30 0.0287(16) 0.0407(19) 0.0214(14) 0.0097(13) 0.0118(12) 0.0124(15)
C31 0.0214(14) 0.0362(18) 0.0245(14) 0.0010(13) 0.0083(12) 0.0088(13)
C32 0.0262(15) 0.0321(17) 0.0315(16) 0.0033(13) 0.0078(13) 0.0185(14)
C33 0.0265(15) 0.0252(15) 0.0210(14) 0.0047(11) 0.0064(11) 0.0139(13)
C34 0.0153(11) 0.0178(12) 0.0161(11) 0.0054(10) 0.0015(9) 0.0039(10)
C35 0.0227(13) 0.0193(13) 0.0171(12) 0.0052(10) 0.0035(10) 0.0074(11)
C36 0.0289(16) 0.0186(13) 0.0246(14) 0.0064(11) 0.0020(12) 0.0051(12)
C37 0.0246(15) 0.0234(15) 0.0318(16) 0.0149(13) 0.0046(12) 0.0017(12)
C38 0.0199(13) 0.0296(16) 0.0268(15) 0.0134(12) 0.0082(11) 0.0079(12)
C39 0.0181(12) 0.0214(13) 0.0222(13) 0.0073(10) 0.0049(10) 0.0080(11)
C40 0.0139(11) 0.0189(12) 0.0168(11) 0.0066(9) 0.0033(9) 0.0085(10)
C41 0.0209(13) 0.0207(13) 0.0238(13) 0.0056(11) 0.0016(11) 0.0092(11)
C42 0.0254(15) 0.0273(15) 0.0282(15) 0.0120(12) 0.0045(12) 0.0151(13)
C43 0.0222(14) 0.0337(17) 0.0237(14) 0.0086(12) -0.0004(11) 0.0138(13)
C44 0.0263(16) 0.0309(17) 0.0265(16) 0.0073(13) -0.0031(12) 0.0120(14)
C45 0.0238(14) 0.0233(14) 0.0266(15) 0.0057(12) -0.0026(12) 0.0116(12)
C46 0.0159(12) 0.0145(12) 0.0199(12) 0.0065(10) 0.0046(10) 0.0077(10)
C47 0.0296(15) 0.0287(15) 0.0185(13) 0.0051(11) 0.0046(11) 0.0166(13)
C48 0.0255(14) 0.0227(14) 0.0324(15) 0.0113(12) 0.0130(12) 0.0166(12)
C49 0.0218(14) 0.0317(16) 0.0183(12) 0.0056(11) 0.0051(10) 0.0132(12)
C50 0.0262(17) 0.061(3) 0.0340(18) 0.0050(18) 0.0137(14) 0.0241(18)
C51 0.086(5) 0.076(4) 0.041(3) 0.025(3) 0.011(3) 0.013(4)
Cl3 0.0538(6) 0.0504(6) 0.0387(5) 0.0048(4) -0.0023(4) 0.0331(5)
Cl4 0.0951(12) 0.0479(7) 0.0399(6) 0.0183(5) 0.0004(7) -0.0026(7)

loop_
_atom_type_symbol
_atom_type_description
_atom_type_scat_dispersion_real
_atom_type_scat_dispersion_imag
_atom_type_scat_source
C C 0.0033 0.0016 'International Tables Vol C Tables 4.2.6.8 and 6.1.1.4'
H H 0.0000 0.0000 'International Tables Vol C Tables 4.2.6.8 and 6.1.1.4'
N N 0.0061 0.0033 'International Tables Vol C Tables 4.2.6.8 and 6.1.1.4'
O O 0.0106 0.0060 'International Tables Vol C Tables 4.2.6.8 and 6.1.1.4'
P P 0.1023 0.0942 'International Tables Vol C Tables 4.2.6.8 and 6.1.1.4'
Cl Cl 0.1484 0.1585 'International Tables Vol C Tables 4.2.6.8 and 6.1.1.4'
Fe Fe 0.3463 0.8444 'International Tables Vol C Tables 4.2.6.8 and 6.1.1.4'
Ru Ru -1.2594 0.8363 'International Tables Vol C Tables 4.2.6.8 and 6.1.1.4'

loop_
_geom_angle_atom_site_label_1
_geom_angle_atom_site_label_2
_geom_angle_atom_site_label_3
_geom_angle
N2 Ru1 N1 92.94(10)
N2 Ru1 P1 86.99(8)
N1 Ru1 P1 92.02(7)
N2 Ru1 P2 93.67(8)
N1 Ru1 P2 167.30(6)
P1 Ru1 P2 99.14(3)
N2 Ru1 Cl2 171.99(7)
N1 Ru1 Cl2 87.43(7)
P1 Ru1 Cl2 101.00(2)
P2 Ru1 Cl2 84.52(2)
N2 Ru1 Cl1 79.16(8)
N1 Ru1 Cl1 80.89(6)
P1 Ru1 Cl1 164.03(2)
P2 Ru1 Cl1 89.72(3)
Cl2 Ru1 Cl1 93.01(2)
C10 Fe1 C6 41.12(19)
C10 Fe1 C3 163.00(16)
C6 Fe1 C3 154.94(17)
C10 Fe1 C5 105.93(15)
C6 Fe1 C5 125.09(15)
C3 Fe1 C5 68.91(13)
C10 Fe1 C2 153.64(14)
C6 Fe1 C2 119.59(15)
C3 Fe1 C2 41.21(11)
C5 Fe1 C2 68.64(12)
C10 Fe1 C7 68.48(16)
C6 Fe1 C7 40.44(17)
C3 Fe1 C7 120.98(15)
C5 Fe1 C7 163.13(15)
C2 Fe1 C7 108.87(13)
C10 Fe1 C4 124.94(16)
C6 Fe1 C4 162.61(17)
C3 Fe1 C4 40.85(13)
C5 Fe1 C4 40.68(12)
C2 Fe1 C4 68.66(12)
C7 Fe1 C4 155.44(15)
C10 Fe1 C9 40.68(16)
C6 Fe1 C9 68.60(16)
C3 Fe1 C9 126.34(14)
C5 Fe1 C9 118.64(14)
C2 Fe1 C9 164.78(13)
C7 Fe1 C9 68.22(15)
C4 Fe1 C9 107.40(14)
C10 Fe1 C1 118.20(14)
C6 Fe1 C1 106.65(13)
C3 Fe1 C1 69.24(11)
C5 Fe1 C1 40.99(11)
C2 Fe1 C1 40.77(11)
C7 Fe1 C1 126.30(14)
C4 Fe1 C1 68.81(12)
C9 Fe1 C1 153.05(14)
C10 Fe1 C8 68.22(15)
C6 Fe1 C8 68.14(15)
C3 Fe1 C8 108.89(13)
C5 Fe1 C8 153.97(14)
C2 Fe1 C8 127.83(13)
C7 Fe1 C8 40.44(15)
C4 Fe1 C8 120.54(14)
C9 Fe1 C8 40.41(15)
C1 Fe1 C8 164.46(14)
C16 P1 C22 106.56(14)
C16 P1 C11 102.89(13)
C22 P1 C11 96.17(12)
C16 P1 Ru1 114.85(10)
C22 P1 Ru1 121.97(10)
C11 P1 Ru1 111.34(9)
C28 P2 C34 104.80(14)
C28 P2 C40 100.38(13)
C34 P2 C40 99.09(13)
C28 P2 Ru1 113.60(10)
C34 P2 Ru1 118.31(9)
C40 P2 Ru1 118.06(10)
C13 O1 C15 105.2(2)
C13 N1 C14 106.1(2)
C13 N1 Ru1 127.0(2)
C14 N1 Ru1 118.98(17)
C49 N2 Ru1 173.0(3)
C2 C1 C5 107.0(2)
C2 C1 C11 126.8(3)
C5 C1 C11 126.1(3)
C11 C1 Fe1 124.74(19)
C1 C2 C3 108.7(3)
C1 C2 C13 126.4(2)
C3 C2 C13 124.9(3)
C13 C2 Fe1 127.3(2)
C4 C3 C2 107.6(3)
C4 C3 H3 126.2
C2 C3 H3 126.2
Fe1 C3 H3 125.5
C5 C4 C3 108.0(3)
C5 C4 H4 126.0
C3 C4 H4 126.0
Fe1 C4 H4 127.5
C4 C5 C1 108.8(3)
C4 C5 H5 125.6
C1 C5 H5 125.6
Fe1 C5 H5 125.6
C7 C6 C10 107.9(3)
C7 C6 H6 126.1
C10 C6 H6 126.1
Fe1 C6 H6 126.0
C6 C7 C8 108.4(4)
C6 C7 H7 125.8
C8 C7 H7 125.8
Fe1 C7 H7 126.0
C7 C8 C9 108.1(3)
C7 C8 H8 126.0
C9 C8 H8 126.0
Fe1 C8 H8 126.8
C10 C9 C8 107.7(3)
C10 C9 H9 126.1
C8 C9 H9 126.1
Fe1 C9 H9 126.6
C9 C10 C6 108.0(3)
C9 C10 H10 126.0
C6 C10 H10 126.0
Fe1 C10 H10 125.5
C1 C11 C12 110.9(2)
C1 C11 P1 116.56(19)
C12 C11 P1 112.04(19)
C1 C11 H11 105.4
C12 C11 H11 105.4
P1 C11 H11 105.4
C11 C12 H12A 109.5
C11 C12 H12B 109.5
H12A C12 H12B 109.5
C11 C12 H12C 109.5
H12A C12 H12C 109.5
H12B C12 H12C 109.5
N1 C13 O1 117.6(3)
N1 C13 C2 126.0(3)
O1 C13 C2 116.4(2)
N1 C14 C15 102.0(2)
N1 C14 C46 111.3(2)
C15 C14 C46 114.8(2)
N1 C14 H14 109.5
C15 C14 H14 109.5
C46 C14 H14 109.5
O1 C15 C14 103.4(2)
O1 C15 H15A 111.1
C14 C15 H15A 111.1
O1 C15 H15B 111.1
C14 C15 H15B 111.1
H15A C15 H15B 109.0
C17 C16 C21 117.5(3)
C17 C16 P1 118.2(2)
C21 C16 P1 124.2(3)
C18 C17 C16 121.4(3)
C18 C17 H17 119.3
C16 C17 H17 119.3
C19 C18 C17 119.9(4)
C19 C18 H18 120.1
C17 C18 H18 120.1
C20 C19 C18 119.7(3)
C20 C19 H19 120.2
C18 C19 H19 120.2
C19 C20 C21 121.0(4)
C19 C20 H20 119.5
C21 C20 H20 119.5
C20 C21 C16 120.6(3)
C20 C21 H21 119.7
C16 C21 H21 119.7
C27 C22 C23 118.9(3)
C27 C22 P1 116.1(2)
C23 C22 P1 124.6(2)
C24 C23 C22 120.0(3)
C24 C23 H23 120.0
C22 C23 H23 120.0
C25 C24 C23 120.5(3)
C25 C24 H24 119.7
C23 C24 H24 119.7
C24 C25 C26 120.3(3)
C24 C25 H25 119.9
C26 C25 H25 119.9
C25 C26 C27 119.5(3)
C25 C26 H26 120.3
C27 C26 H26 120.3
C22 C27 C26 120.8(3)
C22 C27 H27 119.6
C26 C27 H27 119.6
C33 C28 C29 119.5(3)
C33 C28 P2 120.5(2)
C29 C28 P2 119.7(2)
C30 C29 C28 120.1(3)
C30 C29 H29 120.0
C28 C29 H29 120.0
C31 C30 C29 119.8(3)
C31 C30 H30 120.1
C29 C30 H30 120.1
C30 C31 C32 120.3(3)
C30 C31 H31 119.8
C32 C31 H31 119.8
C33 C32 C31 119.8(3)
C33 C32 H32 120.1
C31 C32 H32 120.1
C28 C33 C32 120.5(3)
C28 C33 H33 119.8
C32 C33 H33 119.8
C35 C34 C39 118.9(3)
C35 C34 P2 124.6(2)
C39 C34 P2 116.6(2)
C36 C35 C34 120.5(3)
C36 C35 H35 119.8
C34 C35 H35 119.8
C35 C36 C37 120.3(3)
C35 C36 H36 119.8
C37 C36 H36 119.8
C36 C37 C38 119.4(3)
C36 C37 H37 120.3
C38 C37 H37 120.3
C39 C38 C37 120.4(3)
C39 C38 H38 119.8
C37 C38 H38 119.8
C38 C39 C34 120.5(3)
C38 C39 H39 119.7
C34 C39 H39 119.7
C41 C40 C45 118.0(3)
C41 C40 P2 123.5(2)
C45 C40 P2 118.4(2)
C42 C41 C40 120.8(3)
C42 C41 H41 119.6
C40 C41 H41 119.6
C43 C42 C41 120.4(3)
C43 C42 H42 119.8
C41 C42 H42 119.8
C42 C43 C44 119.2(3)
C42 C43 H43 120.4
C44 C43 H43 120.4
C45 C44 C43 120.8(3)
C45 C44 H44 119.6
C43 C44 H44 119.6
C44 C45 C40 120.9(3)
C44 C45 H45 119.5
C40 C45 H45 119.5
C48 C46 C47 111.4(3)
C48 C46 C14 109.4(2)
C47 C46 C14 113.0(2)
C48 C46 H46 107.6
C47 C46 H46 107.6
C14 C46 H46 107.6
C46 C47 H47A 109.5
C46 C47 H47B 109.5
H47A C47 H47B 109.5
C46 C47 H47C 109.5
H47A C47 H47C 109.5
H47B C47 H47C 109.5
C46 C48 H48A 109.5
C46 C48 H48B 109.5
H48A C48 H48B 109.5
C46 C48 H48C 109.5
H48A C48 H48C 109.5
H48B C48 H48C 109.5
N2 C49 C50 178.6(4)
C49 C50 H50A 109.5
C49 C50 H50B 109.5
H50A C50 H50B 109.5
C49 C50 H50C 109.5
H50A C50 H50C 109.5
H50B C50 H50C 109.5
Cl3 C51 Cl4 112.4(4)
Cl3 C51 H51A 109.1
Cl4 C51 H51A 109.1
Cl3 C51 H51B 109.1
Cl4 C51 H51B 109.1
H51A C51 H51B 107.9

loop_
_geom_bond_atom_site_label_1
_geom_bond_atom_site_label_2
_geom_bond_distance
Ru1 N2 2.007(3)
Ru1 N1 2.190(2)
Ru1 P1 2.2908(7)
Ru1 P2 2.3076(7)
Ru1 Cl2 2.4191(7)
Ru1 Cl1 2.4793(7)
Fe1 C10 2.038(3)
Fe1 C6 2.040(3)
Fe1 C3 2.041(3)
Fe1 C5 2.044(3)
Fe1 C2 2.046(3)
Fe1 C7 2.051(4)
Fe1 C4 2.058(3)
Fe1 C9 2.060(3)
Fe1 C1 2.062(3)
Fe1 C8 2.065(3)
P1 C16 1.834(3)
P1 C22 1.845(3)
P1 C11 1.900(3)
P2 C28 1.828(3)
P2 C34 1.839(3)
P2 C40 1.851(3)
O1 C13 1.352(3)
O1 C15 1.452(4)
N1 C13 1.288(4)
N1 C14 1.495(4)
N2 C49 1.134(4)
C1 C2 1.431(4)
C1 C5 1.438(4)
C1 C11 1.517(4)
C2 C3 1.438(4)
C2 C13 1.444(4)
C3 C4 1.431(4)
C3 H3 0.9500
C4 C5 1.426(4)
C4 H4 0.9500
C5 H5 0.9500
C6 C7 1.414(6)
C6 C10 1.432(7)
C6 H6 0.9500
C7 C8 1.423(5)
C7 H7 0.9500
C8 C9 1.425(5)
C8 H8 0.9500
C9 C10 1.424(6)
C9 H9 0.9500
C10 H10 0.9500
C11 C12 1.531(4)
C11 H11 1.0000
C12 H12A 0.9800
C12 H12B 0.9800
C12 H12C 0.9800
C14 C15 1.533(4)
C14 C46 1.544(4)
C14 H14 1.0000
C15 H15A 0.9900
C15 H15B 0.9900
C16 C17 1.398(5)
C16 C21 1.406(4)
C17 C18 1.392(5)
C17 H17 0.9500
C18 C19 1.389(6)
C18 H18 0.9500
C19 C20 1.367(7)
C19 H19 0.9500
C20 C21 1.393(5)
C20 H20 0.9500
C21 H21 0.9500
C22 C27 1.392(4)
C22 C23 1.405(4)
C23 C24 1.391(5)
C23 H23 0.9500
C24 C25 1.381(6)
C24 H24 0.9500
C25 C26 1.389(5)
C25 H25 0.9500
C26 C27 1.399(4)
C26 H26 0.9500
C27 H27 0.9500
C28 C33 1.389(5)
C28 C29 1.404(4)
C29 C30 1.404(5)
C29 H29 0.9500
C30 C31 1.384(6)
C30 H30 0.9500
C31 C32 1.400(6)
C31 H31 0.9500
C32 C33 1.396(5)
C32 H32 0.9500
C33 H33 0.9500
C34 C35 1.393(4)
C34 C39 1.402(4)
C35 C36 1.390(4)
C35 H35 0.9500
C36 C37 1.393(5)
C36 H36 0.9500
C37 C38 1.393(5)
C37 H37 0.9500
C38 C39 1.383(4)
C38 H38 0.9500
C39 H39 0.9500
C40 C41 1.399(4)
C40 C45 1.404(4)
C41 C42 1.398(4)
C41 H41 0.9500
C42 C43 1.386(5)
C42 H42 0.9500
C43 C44 1.392(5)
C43 H43 0.9500
C44 C45 1.381(5)
C44 H44 0.9500
C45 H45 0.9500
C46 C48 1.531(4)
C46 C47 1.532(4)
C46 H46 1.0000
C47 H47A 0.9800
C47 H47B 0.9800
C47 H47C 0.9800
C48 H48A 0.9800
C48 H48B 0.9800
C48 H48C 0.9800
C49 C50 1.471(5)
C50 H50A 0.9800
C50 H50B 0.9800
C50 H50C 0.9800
C51 Cl3 1.730(8)
C51 Cl4 1.759(7)
C51 H51A 0.9900
C51 H51B 0.9900

loop_
_geom_torsion_atom_site_label_1
_geom_torsion_atom_site_label_2
_geom_torsion_atom_site_label_3
_geom_torsion_atom_site_label_4
_geom_torsion
N2 Ru1 P1 C16 46.76(14)
N1 Ru1 P1 C16 139.60(13)
P2 Ru1 P1 C16 -46.48(12)
Cl2 Ru1 P1 C16 -132.63(11)
Cl1 Ru1 P1 C16 76.49(15)
N2 Ru1 P1 C22 178.02(13)
N1 Ru1 P1 C22 -89.14(13)
P2 Ru1 P1 C22 84.78(11)
Cl2 Ru1 P1 C22 -1.37(11)
Cl1 Ru1 P1 C22 -152.25(13)
N2 Ru1 P1 C11 -69.66(12)
N1 Ru1 P1 C11 23.18(12)
P2 Ru1 P1 C11 -162.90(10)
Cl2 Ru1 P1 C11 110.95(10)
Cl1 Ru1 P1 C11 -39.93(14)
N2 Ru1 P2 C28 12.98(13)
N1 Ru1 P2 C28 -108.3(3)
P1 Ru1 P2 C28 100.52(11)
Cl2 Ru1 P2 C28 -159.18(11)
Cl1 Ru1 P2 C28 -66.13(11)
N2 Ru1 P2 C34 -110.52(14)
N1 Ru1 P2 C34 128.2(3)
P1 Ru1 P2 C34 -22.99(12)
Cl2 Ru1 P2 C34 77.31(12)
Cl1 Ru1 P2 C34 170.36(12)
N2 Ru1 P2 C40 130.10(13)
N1 Ru1 P2 C40 8.9(3)
P1 Ru1 P2 C40 -142.36(10)
Cl2 Ru1 P2 C40 -42.07(10)
Cl1 Ru1 P2 C40 50.98(10)
N2 Ru1 N1 C13 8.4(3)
P1 Ru1 N1 C13 -78.7(2)
P2 Ru1 N1 C13 129.7(3)
Cl2 Ru1 N1 C13 -179.6(2)
Cl1 Ru1 N1 C13 86.9(2)
N2 Ru1 N1 C14 -136.10(19)
P1 Ru1 N1 C14 136.81(18)
P2 Ru1 N1 C14 -14.8(4)
Cl2 Ru1 N1 C14 35.88(18)
Cl1 Ru1 N1 C14 -57.58(18)
C5 C1 C2 C3 -0.1(3)
C11 C1 C2 C3 -177.1(3)
Fe1 C1 C2 C3 -58.69(19)
C5 C1 C2 C13 -179.1(3)
C11 C1 C2 C13 4.0(5)
Fe1 C1 C2 C13 122.3(3)
C5 C1 C2 Fe1 58.55(19)
C11 C1 C2 Fe1 -118.4(3)
C1 C2 C3 C4 -0.9(3)
C13 C2 C3 C4 178.1(3)
Fe1 C2 C3 C4 -60.2(2)
C1 C2 C3 Fe1 59.32(19)
C13 C2 C3 Fe1 -121.7(3)
C2 C3 C4 C5 1.6(3)
Fe1 C3 C4 C5 -58.2(2)
C2 C3 C4 Fe1 59.8(2)
C3 C4 C5 C1 -1.8(3)
Fe1 C4 C5 C1 -59.8(2)
C3 C4 C5 Fe1 58.1(2)
C2 C1 C5 C4 1.2(3)
C11 C1 C5 C4 178.1(3)
Fe1 C1 C5 C4 59.8(2)
C2 C1 C5 Fe1 -58.66(19)
C11 C1 C5 Fe1 118.3(3)
C10 C6 C7 C8 0.4(4)
Fe1 C6 C7 C8 59.8(2)
C10 C6 C7 Fe1 -59.3(2)
C6 C7 C8 C9 -0.3(4)
Fe1 C7 C8 C9 58.9(2)
C6 C7 C8 Fe1 -59.2(2)
C7 C8 C9 C10 0.0(4)
Fe1 C8 C9 C10 58.7(2)
C7 C8 C9 Fe1 -58.7(2)
C8 C9 C10 C6 0.3(4)
Fe1 C9 C10 C6 59.7(2)
C8 C9 C10 Fe1 -59.4(2)
C7 C6 C10 C9 -0.4(4)
Fe1 C6 C10 C9 -60.3(2)
C7 C6 C10 Fe1 59.9(2)
C2 C1 C11 C12 155.3(3)
C5 C1 C11 C12 -21.0(4)
Fe1 C1 C11 C12 66.8(3)
C2 C1 C11 P1 -74.8(3)
C5 C1 C11 P1 108.8(3)
Fe1 C1 C11 P1 -163.35(15)
C16 P1 C11 C1 -78.6(2)
C22 P1 C11 C1 172.8(2)
Ru1 P1 C11 C1 44.9(2)
C16 P1 C11 C12 50.7(2)
C22 P1 C11 C12 -57.9(2)
Ru1 P1 C11 C12 174.23(18)
C14 N1 C13 O1 5.7(3)
Ru1 N1 C13 O1 -142.4(2)
C14 N1 C13 C2 -173.6(3)
Ru1 N1 C13 C2 38.3(4)
C15 O1 C13 N1 10.4(3)
C15 O1 C13 C2 -170.2(2)
C1 C2 C13 N1 31.3(5)
C3 C2 C13 N1 -147.5(3)
Fe1 C2 C13 N1 123.2(3)
C1 C2 C13 O1 -148.0(3)
C3 C2 C13 O1 33.1(4)
Fe1 C2 C13 O1 -56.1(3)
C13 N1 C14 C15 -18.1(3)
Ru1 N1 C14 C15 132.98(19)
C13 N1 C14 C46 104.8(3)
Ru1 N1 C14 C46 -104.1(2)
C13 O1 C15 C14 -20.9(3)
N1 C14 C15 O1 23.5(3)
C46 C14 C15 O1 -97.1(3)
C22 P1 C16 C17 147.3(2)
C11 P1 C16 C17 46.8(3)
Ru1 P1 C16 C17 -74.4(2)
C22 P1 C16 C21 -37.9(3)
C11 P1 C16 C21 -138.4(2)
Ru1 P1 C16 C21 100.4(2)
C21 C16 C17 C18 -0.8(5)
P1 C16 C17 C18 174.3(3)
C16 C17 C18 C19 1.4(5)
C17 C18 C19 C20 -0.7(5)
C18 C19 C20 C21 -0.7(5)
C19 C20 C21 C16 1.3(5)
C17 C16 C21 C20 -0.5(4)
P1 C16 C21 C20 -175.3(2)
C16 P1 C22 C27 171.6(2)
C11 P1 C22 C27 -83.0(2)
Ru1 P1 C22 C27 37.0(3)
C16 P1 C22 C23 -15.2(3)
C11 P1 C22 C23 90.2(3)
Ru1 P1 C22 C23 -149.8(2)
C27 C22 C23 C24 -2.9(4)
P1 C22 C23 C24 -176.0(2)
C22 C23 C24 C25 2.2(5)
C23 C24 C25 C26 -0.5(5)
C24 C25 C26 C27 -0.5(5)
C23 C22 C27 C26 1.9(5)
P1 C22 C27 C26 175.5(3)
C25 C26 C27 C22 -0.2(5)
C34 P2 C28 C33 55.1(3)
C40 P2 C28 C33 157.5(3)
Ru1 P2 C28 C33 -75.5(3)
C34 P2 C28 C29 -130.7(2)
C40 P2 C28 C29 -28.3(3)
Ru1 P2 C28 C29 98.7(2)
C33 C28 C29 C30 -0.7(5)
P2 C28 C29 C30 -175.0(3)
C28 C29 C30 C31 -0.5(5)
C29 C30 C31 C32 1.2(6)
C30 C31 C32 C33 -0.6(6)
C29 C28 C33 C32 1.3(5)
P2 C28 C33 C32 175.5(3)
C31 C32 C33 C28 -0.6(5)
C28 P2 C34 C35 8.8(3)
C40 P2 C34 C35 -94.6(3)
Ru1 P2 C34 C35 136.5(2)
C28 P2 C34 C39 -172.4(2)
C40 P2 C34 C39 84.2(2)
Ru1 P2 C34 C39 -44.6(3)
C39 C34 C35 C36 1.2(5)
P2 C34 C35 C36 -179.9(3)
C34 C35 C36 C37 0.4(5)
C35 C36 C37 C38 -1.9(6)
C36 C37 C38 C39 1.7(5)
C37 C38 C39 C34 -0.1(5)
C35 C34 C39 C38 -1.4(5)
P2 C34 C39 C38 179.7(3)
C28 P2 C40 C41 103.5(3)
C34 P2 C40 C41 -149.5(3)
Ru1 P2 C40 C41 -20.5(3)
C28 P2 C40 C45 -72.2(3)
C34 P2 C40 C45 34.8(3)
Ru1 P2 C40 C45 163.8(2)
C45 C40 C41 C42 1.9(5)
P2 C40 C41 C42 -173.8(3)
C40 C41 C42 C43 -1.6(5)
C41 C42 C43 C44 0.6(6)
C42 C43 C44 C45 0.1(6)
C43 C44 C45 C40 0.2(6)
C41 C40 C45 C44 -1.2(5)
P2 C40 C45 C44 174.8(3)
N1 C14 C46 C48 170.0(2)
C15 C14 C46 C48 -74.8(3)
N1 C14 C46 C47 -65.2(3)
C15 C14 C46 C47 50.0(3)
